data_4075696
loop_
_publ_author_name
'Eberhard, Michael R.'
'Heslop, Katie M.'
'Orpen, A. Guy'
'Pringle, Paul G.'

_publ_section_title
;
 Nine-Membered Trans Square-Planar Chelates Formed by a bisbi Analogue
;
_journal_issue 3
_journal_name_full Organometallics
_journal_page_first 335
_journal_paper_doi 10.1021/om049136m
_journal_volume 24
_journal_year 2005
_chemical_formula_sum 'C30 H40 Cl2 P2 Pt'
_chemical_formula_weight 728.55
_chemical_name_systematic
;
 ?
;
_space_group_IT_number 14
_symmetry_cell_setting monoclinic
_symmetry_space_group_name_Hall '-P 2yn'
_symmetry_space_group_name_H-M 'P 1 21/n 1'
_atom_sites_solution_hydrogens geom
_atom_sites_solution_primary direct
_atom_sites_solution_secondary difmap
_audit_creation_method SHELXL-97
_cell_angle_alpha 90.000
_cell_angle_beta 93.267(9)
_cell_angle_gamma 90.000
_cell_formula_units_Z 4
_cell_length_a 11.1266(15)
_cell_length_b 19.528(2)
_cell_length_c 12.6119(19)
_cell_measurement_reflns_used 204
_cell_measurement_temperature 173(2)
_cell_volume 2735.9(6)
_computing_cell_refinement 'Bruker SMART'
_computing_data_collection 'Bruker SMART'
_computing_data_reduction 'Bruker SHELXTL'
_computing_molecular_graphics 'Bruker SHELXTL'
_computing_publication_material 'Bruker SHELXTL'
_computing_structure_refinement 'SHELXL-97 (Sheldrick, 1997)'
_computing_structure_solution 'SHELXS-97 (Sheldrick, 1990)'
_diffrn_ambient_temperature 173(2)
_diffrn_measured_fraction_theta_full 0.998
_diffrn_measured_fraction_theta_max 0.998
_diffrn_measurement_device_type 'Siemens SMART CCD area detector'
_diffrn_measurement_method '\w rotation with narrow frames'
_diffrn_radiation_monochromator graphite
_diffrn_radiation_source 'fine-focus sealed tube'
_diffrn_radiation_type MoK\a
_diffrn_radiation_wavelength 0.71073
_diffrn_reflns_av_R_equivalents 0.0340
_diffrn_reflns_av_sigmaI/netI 0.0439
_diffrn_reflns_limit_h_max 14
_diffrn_reflns_limit_h_min -14
_diffrn_reflns_limit_k_max 25
_diffrn_reflns_limit_k_min -12
_diffrn_reflns_limit_l_max 16
_diffrn_reflns_limit_l_min -16
_diffrn_reflns_number 17851
_diffrn_reflns_theta_full 27.52
_diffrn_reflns_theta_max 27.52
_diffrn_reflns_theta_min 1.92
_diffrn_standards_decay_% none
_exptl_absorpt_coefficient_mu 5.460
_exptl_absorpt_correction_T_max 0.674764
_exptl_absorpt_correction_T_min 0.478799
_exptl_absorpt_correction_type multi-scan
_exptl_absorpt_process_details 'SADABS (Sheldrick, 1996)'
_exptl_crystal_colour colourless
_exptl_crystal_density_diffrn 1.769
_exptl_crystal_density_method 'not measured'
_exptl_crystal_description plate
_exptl_crystal_F_000 1448
_exptl_crystal_size_max 0.3
_exptl_crystal_size_mid 0.3
_exptl_crystal_size_min 0.1
_refine_diff_density_max 1.263
_refine_diff_density_min -0.793
_refine_diff_density_rms 0.108
_refine_ls_extinction_method none
_refine_ls_goodness_of_fit_ref 0.931
_refine_ls_hydrogen_treatment mixed
_refine_ls_matrix_type full
_refine_ls_number_parameters 316
_refine_ls_number_reflns 6305
_refine_ls_number_restraints 0
_refine_ls_restrained_S_all 0.931
_refine_ls_R_factor_all 0.0380
_refine_ls_R_factor_gt 0.0239
_refine_ls_shift/su_max 0.008
_refine_ls_shift/su_mean 0.000
_refine_ls_structure_factor_coef Fsqd
_refine_ls_weighting_details 'calc w=1/[\s^2^(Fo^2^)+(0.0222P)^2^+0.0000P] where P=(Fo^2^+2Fc^2^)/3'
_refine_ls_weighting_scheme calc
_refine_ls_wR_factor_gt 0.0477
_refine_ls_wR_factor_ref 0.0500
_reflns_number_gt 4963
_reflns_number_total 6305
_reflns_threshold_expression >2sigma(I)
_cod_data_source_file om049136msi20041109_034453.cif
_cod_data_source_block 4(Milan)
_cod_depositor_comments
;
The following automatic conversions were performed:

'_symmetry_cell_setting' value 'Monoclinic' changed to 'monoclinic'
according to /home/saulius/struct/CIF-dictionaries/cif_core.dic
dictionary named 'cif_core.dic' version 2.4.1 from 2010-06-29.

Automatic conversion script
Id: cif_fix_values 1715 2011-07-08 13:25:40Z adriana 
;
_cod_original_sg_symbol_H-M P2(1)/n
_cod_database_code 4075696

loop_
_symmetry_equiv_pos_as_xyz
'x, y, z'
'-x+1/2, y+1/2, -z+1/2'
'-x, -y, -z'
'x-1/2, -y-1/2, z-1/2'

loop_
_atom_site_label
_atom_site_type_symbol
_atom_site_fract_x
_atom_site_fract_y
_atom_site_fract_z
_atom_site_U_iso_or_equiv
_atom_site_adp_type
_atom_site_occupancy
_atom_site_symmetry_multiplicity
_atom_site_calc_flag
_atom_site_refinement_flags
Pt1 Pt 2.402161(11) 0.333618(7) 1.078722(9) 0.01662(4) Uani 1 1 d .
Cl1 Cl 2.53155(8) 0.30655(5) 0.94321(7) 0.0309(2) Uani 1 1 d .
Cl2 Cl 2.56069(7) 0.29154(5) 1.19331(7) 0.0265(2) Uani 1 1 d .
P1 P 2.26158(7) 0.37305(4) 0.95496(6) 0.01627(18) Uani 1 1 d .
P2 P 2.29739(7) 0.33275(5) 1.22731(6) 0.01842(17) Uani 1 1 d .
C1 C 2.2675(3) 0.24077(17) 1.2536(3) 0.0217(7) Uani 1 1 d .
H1A H 2.3266 0.2246 1.3097 0.026 Uiso 1 1 calc R
H1B H 2.1865 0.2367 1.2816 0.026 Uiso 1 1 calc R
C2 C 2.2735(3) 0.19359(18) 1.1578(3) 0.0211(7) Uani 1 1 d .
C3 C 2.3708(3) 0.14935(18) 1.1520(3) 0.0254(8) Uani 1 1 d .
H3 H 2.4304 0.1479 1.2089 0.030 Uiso 1 1 calc R
C4 C 2.3825(3) 0.10746(19) 1.0645(3) 0.0289(9) Uani 1 1 d .
H4 H 2.4495 0.0775 1.0617 0.035 Uiso 1 1 calc R
C5 C 2.2962(3) 0.10944(19) 0.9815(3) 0.0277(8) Uani 1 1 d .
H5 H 2.3042 0.0814 0.9207 0.033 Uiso 1 1 calc R
C6 C 2.1983(3) 0.15239(18) 0.9874(3) 0.0257(8) Uani 1 1 d .
H6 H 2.1384 0.1529 0.9307 0.031 Uiso 1 1 calc R
C7 C 2.1855(3) 0.19505(18) 1.0746(3) 0.0203(7) Uani 1 1 d .
C8 C 2.0780(3) 0.24082(17) 1.0788(3) 0.0188(7) Uani 1 1 d .
C9 C 1.9967(3) 0.22886(19) 1.1564(3) 0.0237(8) Uani 1 1 d .
H9 H 2.0130 0.1932 1.2064 0.028 Uiso 1 1 calc R
C10 C 1.8926(3) 0.2672(2) 1.1632(3) 0.0284(8) Uani 1 1 d .
H10 H 1.8391 0.2585 1.2178 0.034 Uiso 1 1 calc R
C11 C 1.8676(3) 0.31841(19) 1.0891(3) 0.0276(9) Uani 1 1 d .
H11 H 1.7956 0.3443 1.0912 0.033 Uiso 1 1 calc R
C12 C 1.9483(3) 0.33158(18) 1.0119(3) 0.0221(7) Uani 1 1 d .
H12 H 1.9308 0.3670 0.9618 0.026 Uiso 1 1 calc R
C13 C 2.0555(3) 0.29395(18) 1.0058(2) 0.0190(7) Uani 1 1 d .
C14 C 2.1409(3) 0.31108(18) 0.9201(2) 0.0196(7) Uani 1 1 d .
H14A H 2.0926 0.3291 0.8579 0.023 Uiso 1 1 calc R
H14B H 2.1788 0.2680 0.8977 0.023 Uiso 1 1 calc R
C15 C 2.3227(3) 0.39432(18) 0.8261(2) 0.0213(7) Uani 1 1 d .
H15 H 2.3665 0.3530 0.8017 0.026 Uiso 1 1 calc R
C16 C 2.2234(3) 0.41106(19) 0.7409(3) 0.0278(8) Uani 1 1 d .
H16A H 2.2617 0.4204 0.6734 0.033 Uiso 1 1 calc R
H16B H 2.1721 0.3700 0.7297 0.033 Uiso 1 1 calc R
C17 C 2.1425(3) 0.4715(2) 0.7645(3) 0.0302(9) Uani 1 1 d .
H17A H 2.0710 0.4702 0.7140 0.036 Uiso 1 1 calc R
H17B H 2.1866 0.5143 0.7510 0.036 Uiso 1 1 calc R
C18 C 2.0993(3) 0.47415(18) 0.8776(3) 0.0232(8) Uani 1 1 d .
H18A H 2.0309 0.4420 0.8814 0.028 Uiso 1 1 calc R
H18B H 2.0677 0.5207 0.8896 0.028 Uiso 1 1 calc R
C19 C 2.1911(3) 0.45731(17) 0.9704(3) 0.0201(7) Uani 1 1 d .
H19 H 2.1468 0.4564 1.0372 0.024 Uiso 1 1 calc R
C20 C 2.2943(3) 0.50959(18) 0.9855(3) 0.0249(8) Uani 1 1 d .
H20A H 2.2594 0.5545 1.0035 0.030 Uiso 1 1 calc R
H20B H 2.3475 0.4950 1.0470 0.030 Uiso 1 1 calc R
C21 C 2.3711(3) 0.51930(18) 0.8905(3) 0.0272(8) Uani 1 1 d .
H21A H 2.4418 0.5478 0.9124 0.033 Uiso 1 1 calc R
H21B H 2.3235 0.5445 0.8345 0.033 Uiso 1 1 calc R
C22 C 2.4155(3) 0.45194(19) 0.8436(3) 0.0267(8) Uani 1 1 d .
H22A H 2.4492 0.4624 0.7745 0.032 Uiso 1 1 calc R
H22B H 2.4823 0.4344 0.8913 0.032 Uiso 1 1 calc R
C23 C 2.1657(3) 0.38778(18) 1.2439(3) 0.0205(7) Uani 1 1 d .
H23 H 2.1095 0.3823 1.1797 0.025 Uiso 1 1 calc R
C24 C 2.0981(3) 0.3668(2) 1.3422(3) 0.0270(8) Uani 1 1 d .
H24A H 2.0260 0.3963 1.3458 0.032 Uiso 1 1 calc R
H24B H 2.0697 0.3191 1.3323 0.032 Uiso 1 1 calc R
C25 C 2.1707(3) 0.3715(2) 1.4481(3) 0.0300(9) Uani 1 1 d .
H25A H 2.1267 0.3469 1.5025 0.036 Uiso 1 1 calc R
H25B H 2.1763 0.4202 1.4697 0.036 Uiso 1 1 calc R
C26 C 2.2987(3) 0.3419(2) 1.4469(3) 0.0300(9) Uani 1 1 d .
H26A H 2.3437 0.3574 1.5126 0.036 Uiso 1 1 calc R
H26B H 2.2922 0.2915 1.4513 0.036 Uiso 1 1 calc R
C27 C 2.3753(3) 0.35868(18) 1.3535(3) 0.0228(8) Uani 1 1 d .
H27 H 2.4503 0.3306 1.3623 0.027 Uiso 1 1 calc R
C28 C 2.4144(3) 0.4339(2) 1.3454(3) 0.0314(9) Uani 1 1 d .
H28A H 2.4636 0.4463 1.4104 0.038 Uiso 1 1 calc R
H28B H 2.4656 0.4389 1.2842 0.038 Uiso 1 1 calc R
C29 C 2.3089(3) 0.48367(19) 1.3318(3) 0.0302(9) Uani 1 1 d .
H29A H 2.3402 0.5293 1.3132 0.036 Uiso 1 1 calc R
H29B H 2.2710 0.4881 1.4007 0.036 Uiso 1 1 calc R
C30 C 2.2118(3) 0.46242(18) 1.2466(3) 0.0268(8) Uani 1 1 d .
H30A H 2.2435 0.4724 1.1765 0.032 Uiso 1 1 calc R
H30B H 2.1414 0.4926 1.2541 0.032 Uiso 1 1 calc R

loop_
_atom_site_aniso_label
_atom_site_aniso_U_11
_atom_site_aniso_U_22
_atom_site_aniso_U_33
_atom_site_aniso_U_23
_atom_site_aniso_U_13
_atom_site_aniso_U_12
Pt1 0.01486(6) 0.01929(7) 0.01577(6) 0.00092(6) 0.00153(4) 0.00098(6)
Cl1 0.0295(5) 0.0417(6) 0.0222(4) -0.0001(4) 0.0083(4) 0.0135(4)
Cl2 0.0189(4) 0.0372(5) 0.0234(4) 0.0057(4) 0.0001(3) 0.0066(4)
P1 0.0158(4) 0.0189(5) 0.0142(4) 0.0002(4) 0.0014(3) -0.0002(3)
P2 0.0166(4) 0.0236(5) 0.0150(4) 0.0008(4) 0.0010(3) 0.0002(4)
C1 0.0206(18) 0.025(2) 0.0195(17) 0.0040(15) -0.0007(14) 0.0005(14)
C2 0.0217(17) 0.0213(18) 0.0201(17) 0.0028(15) 0.0009(14) -0.0049(14)
C3 0.0213(18) 0.030(2) 0.0241(18) 0.0037(16) -0.0009(14) 0.0021(15)
C4 0.023(2) 0.027(2) 0.036(2) 0.0065(17) 0.0032(16) 0.0047(16)
C5 0.031(2) 0.025(2) 0.028(2) -0.0037(16) 0.0081(16) -0.0017(16)
C6 0.0215(18) 0.031(2) 0.0249(19) 0.0034(16) -0.0014(14) -0.0058(15)
C7 0.0191(17) 0.0201(18) 0.0216(18) 0.0030(15) 0.0018(14) -0.0032(14)
C8 0.0166(16) 0.0209(18) 0.0185(16) 0.0005(14) -0.0025(13) -0.0040(14)
C9 0.0234(18) 0.026(2) 0.0210(18) 0.0037(15) 0.0003(14) -0.0024(15)
C10 0.0218(18) 0.036(2) 0.028(2) 0.0028(17) 0.0072(15) -0.0012(16)
C11 0.0180(17) 0.029(2) 0.036(2) -0.0008(17) 0.0024(15) 0.0040(14)
C12 0.0225(17) 0.0194(18) 0.0239(17) 0.0020(16) -0.0018(14) -0.0034(15)
C13 0.0172(16) 0.0220(19) 0.0174(17) -0.0039(14) -0.0026(13) -0.0050(14)
C14 0.0219(17) 0.0210(18) 0.0155(16) 0.0019(14) -0.0016(13) -0.0033(14)
C15 0.0241(18) 0.025(2) 0.0150(16) 0.0000(15) 0.0038(13) 0.0003(15)
C16 0.029(2) 0.037(2) 0.0172(18) 0.0049(16) -0.0026(15) -0.0046(17)
C17 0.027(2) 0.040(2) 0.0219(18) 0.0077(17) -0.0086(15) -0.0017(17)
C18 0.0186(17) 0.024(2) 0.0269(18) 0.0037(15) -0.0019(14) 0.0018(14)
C19 0.0216(17) 0.024(2) 0.0146(16) -0.0015(15) 0.0022(13) 0.0025(15)
C20 0.0281(19) 0.021(2) 0.0246(18) 0.0010(16) -0.0030(15) 0.0000(15)
C21 0.029(2) 0.026(2) 0.0262(19) 0.0028(16) -0.0006(15) -0.0084(16)
C22 0.0244(19) 0.029(2) 0.027(2) 0.0075(17) 0.0061(15) -0.0013(16)
C23 0.0194(17) 0.026(2) 0.0164(16) -0.0031(15) 0.0016(13) 0.0045(14)
C24 0.0237(18) 0.036(2) 0.0217(18) -0.0016(17) 0.0049(15) 0.0033(16)
C25 0.037(2) 0.035(2) 0.0189(18) 0.0020(17) 0.0090(16) 0.0031(18)
C26 0.033(2) 0.040(2) 0.0173(17) -0.0010(17) -0.0024(15) 0.0022(18)
C27 0.0221(18) 0.029(2) 0.0171(17) -0.0019(15) -0.0040(14) 0.0059(15)
C28 0.028(2) 0.035(2) 0.030(2) -0.0071(18) -0.0021(16) -0.0011(17)
C29 0.034(2) 0.025(2) 0.031(2) -0.0035(17) 0.0026(16) -0.0005(16)
C30 0.033(2) 0.026(2) 0.0212(18) -0.0002(16) 0.0043(15) 0.0054(17)

loop_
_atom_type_symbol
_atom_type_description
_atom_type_scat_dispersion_real
_atom_type_scat_dispersion_imag
_atom_type_scat_source
C C 0.0033 0.0016 'International Tables Vol C Tables 4.2.6.8 and 6.1.1.4'
H H 0.0000 0.0000 'International Tables Vol C Tables 4.2.6.8 and 6.1.1.4'
P P 0.1023 0.0942 'International Tables Vol C Tables 4.2.6.8 and 6.1.1.4'
Cl Cl 0.1484 0.1585 'International Tables Vol C Tables 4.2.6.8 and 6.1.1.4'
Pt Pt -1.7033 8.3905 'International Tables Vol C Tables 4.2.6.8 and 6.1.1.4'

loop_
_geom_angle_atom_site_label_1
_geom_angle_atom_site_label_2
_geom_angle_atom_site_label_3
_geom_angle
P2 Pt1 P1 101.76(3)
P2 Pt1 Cl1 164.54(3)
P1 Pt1 Cl1 90.17(3)
P2 Pt1 Cl2 83.84(3)
P1 Pt1 Cl2 174.39(3)
Cl1 Pt1 Cl2 84.26(3)
C19 P1 C14 107.66(16)
C19 P1 C15 94.17(15)
C14 P1 C15 103.79(15)
C19 P1 Pt1 120.69(11)
C14 P1 Pt1 113.82(11)
C15 P1 Pt1 113.97(11)
C23 P2 C27 94.59(15)
C23 P2 C1 113.10(16)
C27 P2 C1 101.08(15)
C23 P2 Pt1 122.79(11)
C27 P2 Pt1 118.34(12)
C1 P2 Pt1 105.10(11)
C2 C1 P2 115.3(2)
C3 C2 C7 119.2(3)
C3 C2 C1 119.2(3)
C7 C2 C1 121.6(3)
C4 C3 C2 121.2(3)
C5 C4 C3 119.7(3)
C6 C5 C4 119.6(3)
C5 C6 C7 121.5(3)
C6 C7 C2 118.9(3)
C6 C7 C8 120.2(3)
C2 C7 C8 120.9(3)
C9 C8 C13 119.2(3)
C9 C8 C7 118.6(3)
C13 C8 C7 122.2(3)
C10 C9 C8 122.2(3)
C11 C10 C9 118.9(3)
C12 C11 C10 119.7(3)
C11 C12 C13 121.8(3)
C8 C13 C12 118.1(3)
C8 C13 C14 122.4(3)
C12 C13 C14 119.4(3)
C13 C14 P1 116.9(2)
C16 C15 C22 113.4(3)
C16 C15 P1 112.3(2)
C22 C15 P1 108.5(2)
C17 C16 C15 116.0(3)
C16 C17 C18 115.3(3)
C17 C18 C19 118.0(3)
C20 C19 C18 114.2(3)
C20 C19 P1 106.7(2)
C18 C19 P1 112.2(2)
C21 C20 C19 115.6(3)
C20 C21 C22 113.8(3)
C15 C22 C21 117.1(3)
C24 C23 C30 114.2(3)
C24 C23 P2 111.4(2)
C30 C23 P2 106.7(2)
C25 C24 C23 115.5(3)
C24 C25 C26 114.5(3)
C27 C26 C25 119.0(3)
C26 C27 C28 115.3(3)
C26 C27 P2 110.6(2)
C28 C27 P2 109.1(2)
C29 C28 C27 113.4(3)
C28 C29 C30 114.3(3)
C29 C30 C23 119.3(3)

loop_
_geom_bond_atom_site_label_1
_geom_bond_atom_site_label_2
_geom_bond_distance
Pt1 P2 2.2627(9)
Pt1 P1 2.2798(9)
Pt1 Cl1 2.3566(9)
Pt1 Cl2 2.3632(9)
P1 C19 1.838(3)
P1 C14 1.842(3)
P1 C15 1.844(3)
P2 C23 1.839(3)
P2 C27 1.839(3)
P2 C1 1.860(4)
C1 C2 1.523(5)
C2 C3 1.391(5)
C2 C7 1.394(4)
C3 C4 1.385(5)
C4 C5 1.380(5)
C5 C6 1.380(5)
C6 C7 1.394(5)
C7 C8 1.496(5)
C8 C9 1.390(4)
C8 C13 1.400(5)
C9 C10 1.386(5)
C10 C11 1.386(5)
C11 C12 1.385(5)
C12 C13 1.407(4)
C13 C14 1.516(4)
C15 C16 1.532(4)
C15 C22 1.534(5)
C16 C17 1.524(5)
C17 C18 1.532(5)
C18 C19 1.543(4)
C19 C20 1.541(5)
C20 C21 1.523(5)
C21 C22 1.535(5)
C23 C24 1.541(5)
C23 C30 1.545(5)
C24 C25 1.524(5)
C25 C26 1.538(5)
C26 C27 1.529(5)
C27 C28 1.537(5)
C28 C29 1.526(5)
C29 C30 1.537(5)
